data_4064539
loop_
_publ_author_name
'Tauchert, Michael E.'
'Warth, Daniel C. M.'
'Braun, Sebastian M.'
'Gruber, Irene'
'Ziesak, Alexandra'
'Rominger, Frank'
'Hofmann, Peter'

_publ_section_title
;
 Highly Efficient Nickel-Catalyzed 2-Methyl-3-butenenitrile Isomerization:
 Applications and Mechanistic Studies Employing the TTP Ligand Family
;
_journal_issue 10
_journal_name_full Organometallics
_journal_page_first 2790
_journal_paper_doi 10.1021/om200164f
_journal_volume 30
_journal_year 2011
_chemical_formula_sum 'C51 H50 O1.5 P2'
_chemical_formula_weight 748.85
_chemical_name_common 'Maophos, 4 in manuscript'
_chemical_name_systematic
; 
 ? 
;
_space_group_IT_number 12
_symmetry_cell_setting monoclinic
_symmetry_space_group_name_Hall '-C 2y'
_symmetry_space_group_name_H-M 'C 1 2/m 1'
_atom_sites_solution_hydrogens geom
_atom_sites_solution_primary direct
_atom_sites_solution_secondary difmap
_audit_creation_method SHELXL-97
_cell_angle_alpha 90.00
_cell_angle_beta 90.172(1)
_cell_angle_gamma 90.00
_cell_formula_units_Z 4
_cell_length_a 19.9597(2)
_cell_length_b 21.6837(5)
_cell_length_c 8.7475(2)
_cell_measurement_temperature 200(2)
_cell_volume 3785.90(13)
_computing_cell_refinement 'Bruker SMART'
_computing_data_collection 'Bruker SMART'
_computing_data_reduction 'Bruker SHELXTL'
_computing_molecular_graphics 'Bruker SHELXTL'
_computing_publication_material 'Bruker SHELXTL'
_computing_structure_refinement 'SHELXL-97 (Sheldrick, 2008)'
_computing_structure_solution 'SHELXS-97 (Sheldrick, 2008)'
_diffrn_ambient_temperature 200(2)
_diffrn_measured_fraction_theta_full 0.997
_diffrn_measured_fraction_theta_max 0.997
_diffrn_measurement_device_type 'CCD area detector'
_diffrn_measurement_method 'phi and omega scans'
_diffrn_radiation_monochromator graphite
_diffrn_radiation_source 'fine-focus sealed tube'
_diffrn_radiation_type MoK\a
_diffrn_radiation_wavelength 0.71073
_diffrn_reflns_av_R_equivalents 0.0683
_diffrn_reflns_av_sigmaI/netI 0.0509
_diffrn_reflns_limit_h_max 25
_diffrn_reflns_limit_h_min -25
_diffrn_reflns_limit_k_max 28
_diffrn_reflns_limit_k_min -28
_diffrn_reflns_limit_l_max 11
_diffrn_reflns_limit_l_min -11
_diffrn_reflns_number 19788
_diffrn_reflns_theta_full 27.49
_diffrn_reflns_theta_max 27.49
_diffrn_reflns_theta_min 1.39
_exptl_absorpt_coefficient_mu 0.157
_exptl_absorpt_correction_T_max 0.9603
_exptl_absorpt_correction_T_min 0.9456
_exptl_absorpt_correction_type multi-scan
_exptl_absorpt_process_details
;
Sheldrick, G. M. (2008). <i>SADABS</i>. University of G\"ottingen, Germany.
;
_exptl_crystal_colour colorless
_exptl_crystal_density_diffrn 1.314
_exptl_crystal_density_method 'not measured'
_exptl_crystal_description polyhedron
_exptl_crystal_F_000 1592
_exptl_crystal_size_max 0.36
_exptl_crystal_size_mid 0.28
_exptl_crystal_size_min 0.26
_refine_diff_density_max 0.261
_refine_diff_density_min -0.443
_refine_diff_density_rms 0.052
_refine_ls_extinction_method none
_refine_ls_goodness_of_fit_ref 1.048
_refine_ls_hydrogen_treatment constr
_refine_ls_matrix_type full
_refine_ls_number_parameters 333
_refine_ls_number_reflns 4460
_refine_ls_number_restraints 105
_refine_ls_restrained_S_all 1.052
_refine_ls_R_factor_all 0.1107
_refine_ls_R_factor_gt 0.0617
_refine_ls_shift/su_max 0.000
_refine_ls_shift/su_mean 0.000
_refine_ls_structure_factor_coef Fsqd
_refine_ls_weighting_details 'calc w=1/[\s^2^(Fo^2^)+(0.0870P)^2^+1.9344P] where P=(Fo^2^+2Fc^2^)/3'
_refine_ls_weighting_scheme calc
_refine_ls_wR_factor_gt 0.1579
_refine_ls_wR_factor_ref 0.1841
_reflns_number_gt 2662
_reflns_number_total 4460
_reflns_threshold_expression >2sigma(I)
_cod_data_source_file om200164f_si_002.cif
_cod_data_source_block dw29
_cod_depositor_comments
;
The following automatic conversions were performed:

'_symmetry_cell_setting' value 'Monoclinic' changed to 'monoclinic'
according to /home/saulius/struct/CIF-dictionaries/cif_core.dic
dictionary named 'cif_core.dic' version 2.4.1 from 2010-06-29.

Automatic conversion script
Id: cif_fix_values 1715 2011-07-08 13:25:40Z adriana 
;
_cod_original_sg_symbol_H-M C2/m
_cod_original_formula_sum 'C51 H50 O1.50 P2'
_cod_database_code 4064539

loop_
_symmetry_equiv_pos_as_xyz
'x, y, z'
'-x, y, -z'
'x+1/2, y+1/2, z'
'-x+1/2, y+1/2, -z'
'-x, -y, -z'
'x, -y, z'
'-x+1/2, -y+1/2, -z'
'x+1/2, -y+1/2, z'

loop_
_atom_site_label
_atom_site_type_symbol
_atom_site_fract_x
_atom_site_fract_y
_atom_site_fract_z
_atom_site_U_iso_or_equiv
_atom_site_adp_type
_atom_site_occupancy
_atom_site_symmetry_multiplicity
_atom_site_calc_flag
_atom_site_refinement_flags
P1 P 0.28822(4) -0.10611(3) 0.67479(7) 0.0573(3) Uani 1 1 d U
C1 C 0.3141(4) -0.1141(4) 0.4815(9) 0.0354(16) Uani 0.50 1 d PU
C2 C 0.3498(3) -0.1616(3) 0.4114(7) 0.0445(14) Uani 0.50 1 d PU
H2 H 0.3681 -0.1938 0.4722 0.053 Uiso 0.50 1 calc PR
C3 C 0.3591(3) -0.1626(3) 0.2533(6) 0.0495(14) Uani 0.50 1 d PU
H3 H 0.3847 -0.1945 0.2074 0.059 Uiso 0.50 1 calc PR
C4 C 0.3308(4) -0.1164(4) 0.1635(8) 0.0435(17) Uani 0.50 1 d PU
H4 H 0.3355 -0.1179 0.0555 0.052 Uiso 0.50 1 calc PR
C5 C 0.3084(3) 0.0915(3) 0.1353(7) 0.0416(13) Uani 0.50 1 d PU
H5 H 0.3134 0.0892 0.0275 0.050 Uiso 0.50 1 calc PR
C6 C 0.3282(4) 0.1437(3) 0.2112(8) 0.0460(16) Uani 0.50 1 d PU
H6 H 0.3471 0.1772 0.1561 0.055 Uiso 0.50 1 calc PR
C7 C 0.3206(3) 0.1478(3) 0.3711(7) 0.0447(13) Uani 0.50 1 d PU
H7 H 0.3341 0.1843 0.4228 0.054 Uiso 0.50 1 calc PR
C8 C 0.2936(4) 0.0990(4) 0.4546(9) 0.0332(15) Uani 0.50 1 d PU
C9 C 0.24499(19) -0.01316(18) 0.4409(4) 0.0293(13) Uani 0.50 1 d PU
H9 H 0.2419 -0.0112 0.5549 0.035 Uiso 0.50 1 calc PR
C10 C 0.2581(2) -0.01784(18) 0.1481(5) 0.0362(12) Uani 0.50 1 d PU
H10 H 0.2653 -0.0196 0.0351 0.043 Uiso 0.50 1 calc PR
C11 C 0.1834(2) -0.0309(2) 0.1900(4) 0.0384(9) Uani 0.50 1 d PU
H11 H 0.1722 -0.0739 0.1577 0.046 Uiso 0.50 1 calc PR
C12 C 0.1753(2) -0.02642(18) 0.3679(4) 0.0338(9) Uani 0.50 1 d PU
H12 H 0.1590 -0.0672 0.4065 0.041 Uiso 0.50 1 calc PR
C13 C 0.1189(2) 0.02089(18) 0.3872(4) 0.0402(11) Uani 0.50 1 d PU
H13 H 0.1176 0.0416 0.4893 0.048 Uiso 0.50 1 calc PR
C14 C 0.0536(2) -0.0119(4) 0.3407(4) 0.047(2) Uani 0.50 1 d PU
H14A H 0.0139 0.0134 0.3659 0.056 Uiso 0.50 1 calc PR
H14B H 0.0496 -0.0525 0.3915 0.056 Uiso 0.50 1 calc PR
C15 C 0.0616(2) -0.0193(2) 0.1643(5) 0.0555(17) Uani 0.50 1 d PU
H15A H 0.0622 -0.0634 0.1345 0.067 Uiso 0.50 1 calc PR
H15B H 0.0249 0.0018 0.1087 0.067 Uiso 1 2 calc SR
C16 C 0.1291(2) 0.0114(6) 0.1330(5) 0.056(3) Uani 0.50 1 d PU
H16 H 0.1351 0.0254 0.0250 0.067 Uiso 0.50 1 calc PR
C17 C 0.1276(2) 0.0644(2) 0.2516(5) 0.0515(12) Uani 0.50 1 d PU
H17A H 0.1701 0.0879 0.2557 0.062 Uiso 0.50 1 calc PR
H17B H 0.0892 0.0926 0.2372 0.062 Uiso 0.50 1 calc PR
C18 C 0.2882(5) -0.0676(4) 0.3898(10) 0.0328(16) Uani 0.50 1 d PU
C19 C 0.2961(3) -0.0688(3) 0.2299(7) 0.0367(13) Uani 0.50 1 d PU
C20 C 0.2750(4) 0.0454(4) 0.3768(9) 0.0302(15) Uani 0.50 1 d PU
C21 C 0.2812(3) 0.0422(3) 0.2133(7) 0.0367(13) Uani 0.50 1 d PU
C31 C 0.20036(13) -0.13019(11) 0.6748(3) 0.0484(6) Uani 1 1 d U
C32 C 0.17164(14) -0.17087(12) 0.5723(3) 0.0623(7) Uani 1 1 d U
H32 H 0.1992 -0.1907 0.4990 0.075 Uiso 1 1 calc R
C33 C 0.10405(15) -0.18334(13) 0.5739(3) 0.0678(8) Uani 1 1 d U
H33 H 0.0856 -0.2117 0.5024 0.081 Uiso 1 1 calc R
C34 C 0.06329(16) -0.15499(15) 0.6784(4) 0.0742(8) Uani 1 1 d U
H34 H 0.0166 -0.1633 0.6793 0.089 Uiso 1 1 calc R
C35 C 0.09063(16) -0.11465(17) 0.7813(4) 0.0856(10) Uani 1 1 d U
H35 H 0.0627 -0.0953 0.8547 0.103 Uiso 1 1 calc R
C36 C 0.15850(14) -0.10176(14) 0.7796(3) 0.0657(8) Uani 1 1 d U
H36 H 0.1766 -0.0732 0.8509 0.079 Uiso 1 1 calc R
C41 C 0.33226(14) -0.17460(12) 0.7438(3) 0.0592(7) Uani 1 1 d U
C42 C 0.40154(17) -0.17231(17) 0.7561(4) 0.0895(10) Uani 1 1 d U
H42 H 0.4247 -0.1372 0.7184 0.107 Uiso 1 1 calc R
C43 C 0.43787(19) -0.2201(2) 0.8224(5) 0.1028(13) Uani 1 1 d U
H43 H 0.4853 -0.2177 0.8283 0.123 Uiso 1 1 calc R
C44 C 0.40537(19) -0.27014(19) 0.8785(4) 0.0910(11) Uani 1 1 d U
H44 H 0.4302 -0.3028 0.9236 0.109 Uiso 1 1 calc R
C45 C 0.33767(17) -0.27362(15) 0.8705(4) 0.0771(9) Uani 1 1 d U
H45 H 0.3152 -0.3085 0.9114 0.093 Uiso 1 1 calc R
C46 C 0.30075(14) -0.22646(13) 0.8026(3) 0.0625(7) Uani 1 1 d U
H46 H 0.2534 -0.2298 0.7965 0.075 Uiso 1 1 calc R
C71 C 0.4402(7) 0.0000 0.518(2) 0.1592(18) Uiso 0.70(2) 2 d SPU
C72 C 0.4478(11) 0.0000 0.412(4) 0.1592(18) Uiso 0.42(2) 2 d SPU
C73 C 0.5207(5) -0.0527(4) 0.5411(11) 0.1592(18) Uiso 0.723(9) 1 d PU
C74 C 0.4729(11) -0.0401(9) 0.635(2) 0.1592(18) Uiso 0.311(9) 1 d PU
C81 C 0.5488(6) -0.0402(6) 1.1002(14) 0.1592(18) Uiso 0.527(10) 1 d PU
C82 C 0.5089(9) -0.0554(4) 0.9742(18) 0.1592(18) Uiso 0.573(7) 1 d PU
C83 C 0.4398(5) 0.0000 0.9841(13) 0.1592(18) Uiso 0.961(17) 2 d SPU

loop_
_atom_site_aniso_label
_atom_site_aniso_U_11
_atom_site_aniso_U_22
_atom_site_aniso_U_33
_atom_site_aniso_U_23
_atom_site_aniso_U_13
_atom_site_aniso_U_12
P1 0.0815(5) 0.0455(4) 0.0451(4) -0.0151(3) 0.0190(3) -0.0206(3)
C1 0.036(4) 0.032(4) 0.038(3) -0.004(2) -0.006(3) 0.001(2)
C2 0.054(4) 0.038(3) 0.042(3) -0.005(2) 0.000(3) 0.006(3)
C3 0.054(4) 0.051(3) 0.044(3) -0.006(2) 0.003(3) 0.011(3)
C4 0.055(5) 0.041(5) 0.034(4) -0.009(3) 0.004(3) 0.005(4)
C5 0.045(4) 0.046(4) 0.033(3) 0.011(3) 0.006(2) 0.001(3)
C6 0.054(4) 0.035(4) 0.048(4) 0.020(3) 0.001(3) -0.005(4)
C7 0.051(4) 0.036(3) 0.048(3) 0.005(2) -0.002(3) 0.003(3)
C8 0.034(4) 0.032(4) 0.034(4) 0.003(3) -0.001(3) 0.000(3)
C9 0.0409(19) 0.026(4) 0.0210(15) 0.0039(15) -0.0018(14) 0.0012(16)
C10 0.046(2) 0.040(3) 0.0233(18) 0.0013(16) 0.0029(16) 0.0035(18)
C11 0.043(2) 0.051(2) 0.0206(17) 0.0010(17) -0.0010(17) -0.0043(19)
C12 0.042(2) 0.037(2) 0.0221(17) 0.0002(15) 0.0013(16) -0.0029(17)
C13 0.042(2) 0.050(3) 0.0291(19) 0.0032(16) 0.0020(17) 0.0023(17)
C14 0.044(2) 0.058(7) 0.0379(18) 0.002(2) -0.0042(15) 0.003(2)
C15 0.050(2) 0.081(5) 0.035(2) -0.001(2) -0.0093(18) 0.003(2)
C16 0.052(2) 0.088(10) 0.0291(17) 0.016(3) -0.0030(16) 0.010(3)
C17 0.048(3) 0.055(3) 0.052(3) 0.015(2) -0.002(2) 0.008(2)
C18 0.035(4) 0.031(5) 0.032(3) -0.010(3) 0.000(3) 0.001(3)
C19 0.038(3) 0.043(4) 0.029(3) -0.002(3) 0.000(2) -0.001(3)
C20 0.031(4) 0.032(4) 0.028(2) 0.005(3) 0.000(2) 0.004(3)
C21 0.036(3) 0.042(4) 0.033(3) 0.005(3) 0.002(2) -0.004(3)
C31 0.0689(16) 0.0395(12) 0.0368(12) 0.0016(10) 0.0100(11) -0.0020(11)
C32 0.0737(18) 0.0488(15) 0.0646(16) -0.0133(13) 0.0202(14) -0.0132(13)
C33 0.0732(19) 0.0545(17) 0.0756(19) -0.0009(14) 0.0001(15) -0.0127(14)
C34 0.0636(18) 0.087(2) 0.072(2) 0.0076(17) -0.0014(15) 0.0044(17)
C35 0.070(2) 0.124(3) 0.0625(19) -0.0173(19) 0.0059(15) 0.024(2)
C36 0.0711(18) 0.083(2) 0.0427(14) -0.0109(14) -0.0011(13) 0.0105(16)
C41 0.0638(17) 0.0541(15) 0.0598(15) -0.0237(12) 0.0121(13) -0.0117(13)
C42 0.072(2) 0.077(2) 0.119(3) -0.033(2) 0.0160(19) -0.0193(17)
C43 0.065(2) 0.104(3) 0.140(4) -0.045(3) 0.000(2) 0.004(2)
C44 0.087(3) 0.091(3) 0.095(3) -0.026(2) -0.002(2) 0.021(2)
C45 0.086(2) 0.0657(19) 0.079(2) -0.0070(16) 0.0127(17) 0.0102(17)
C46 0.0652(17) 0.0587(16) 0.0636(17) -0.0107(13) 0.0117(13) -0.0014(14)

loop_
_atom_type_symbol
_atom_type_description
_atom_type_scat_dispersion_real
_atom_type_scat_dispersion_imag
_atom_type_scat_source
C C 0.0033 0.0016 'International Tables Vol C Tables 4.2.6.8 and 6.1.1.4'
H H 0.0000 0.0000 'International Tables Vol C Tables 4.2.6.8 and 6.1.1.4'
P P 0.1023 0.0942 'International Tables Vol C Tables 4.2.6.8 and 6.1.1.4'
O O 0.0106 0.0060 'International Tables Vol C Tables 4.2.6.8 and 6.1.1.4'

loop_
_geom_angle_atom_site_label_1
_geom_angle_atom_site_label_2
_geom_angle_atom_site_label_3
_geom_angle
_geom_angle_site_symmetry_1
_geom_angle_site_symmetry_3
C1 P1 C41 95.4(2) . .
C1 P1 C31 104.7(3) . .
C41 P1 C31 103.19(12) . .
C1 P1 C8 17.1(2) . 6
C41 P1 C8 111.4(2) . 6
C31 P1 C8 94.5(3) . 6
C18 C1 C2 118.2(7) . .
C18 C1 P1 111.8(6) . .
C2 C1 P1 129.7(5) . .
C3 C2 C1 121.0(6) . .
C4 C3 C2 119.6(6) . .
C19 C4 C3 120.5(6) . .
C6 C5 C21 120.9(6) . .
C5 C6 C7 120.0(6) . .
C8 C7 C6 121.0(6) . .
C7 C8 C20 118.6(7) . .
C7 C8 P1 119.0(5) . 6
C20 C8 P1 122.3(6) . 6
C20 C9 C18 108.3(4) . .
C20 C9 C12 111.0(4) . .
C18 C9 C12 104.0(4) . .
C21 C10 C19 107.5(4) . .
C21 C10 C11 111.2(4) . .
C19 C10 C11 103.5(4) . .
C16 C11 C10 120.0(5) . .
C16 C11 C12 102.4(3) . .
C10 C11 C12 108.9(3) . .
C13 C12 C9 119.2(3) . .
C13 C12 C11 103.2(3) . .
C9 C12 C11 108.9(3) . .
C17 C13 C12 104.0(3) . .
C17 C13 C14 100.3(4) . .
C12 C13 C14 106.4(4) . .
C13 C14 C15 102.8(4) . .
C13 C14 C17 75.1(3) . 6
C15 C14 C17 59.0(3) . 6
C16 C15 C14 103.0(4) . .
C11 C16 C15 108.1(8) . .
C11 C16 C17 104.2(3) . .
C15 C16 C17 100.6(4) . .
C13 C17 C16 93.7(5) . .
C13 C17 C14 42.9(2) . 6
C16 C17 C14 81.7(4) . 6
C1 C18 C19 121.3(7) . .
C1 C18 C9 126.9(7) . .
C19 C18 C9 111.7(6) . .
C4 C19 C18 119.4(6) . .
C4 C19 C10 126.9(6) . .
C18 C19 C10 113.5(6) . .
C8 C20 C21 120.0(6) . .
C8 C20 C9 128.6(7) . .
C21 C20 C9 111.4(6) . .
C5 C21 C20 119.3(6) . .
C5 C21 C10 127.4(5) . .
C20 C21 C10 113.2(5) . .
C32 C31 C36 117.6(3) . .
C32 C31 P1 125.32(19) . .
C36 C31 P1 116.9(2) . .
C33 C32 C31 121.6(3) . .
C34 C33 C32 120.2(3) . .
C35 C34 C33 119.3(3) . .
C34 C35 C36 120.7(3) . .
C35 C36 C31 120.6(3) . .
C42 C41 C46 116.9(3) . .
C42 C41 P1 118.3(2) . .
C46 C41 P1 124.2(2) . .
C41 C42 C43 121.6(3) . .
C44 C43 C42 119.8(3) . .
C45 C44 C43 120.2(4) . .
C44 C45 C46 120.5(3) . .
C41 C46 C45 120.9(3) . .
C72 C71 C73 64.4(11) . 5_656
C72 C71 C73 64.4(11) . 2_656
C73 C71 C73 101.2(13) 5_656 2_656
C72 C71 C74 127.2(18) . 6
C73 C71 C74 63.8(10) 5_656 6
C73 C71 C74 117.4(12) 2_656 6
C72 C71 C74 127.2(18) . .
C73 C71 C74 117.4(12) 5_656 .
C73 C71 C74 63.8(10) 2_656 .
C74 C71 C74 71.4(16) 6 .
C72 C71 C73 88.2(17) . 6
C73 C71 C73 33.0(6) 5_656 6
C73 C71 C73 93.0(9) 2_656 6
C74 C71 C73 40.6(9) 6 6
C74 C71 C73 85.1(10) . 6
C72 C71 C73 88.2(16) . .
C73 C71 C73 93.0(9) 5_656 .
C73 C71 C73 33.0(6) 2_656 .
C74 C71 C73 85.1(10) 6 .
C74 C71 C73 40.6(9) . .
C73 C71 C73 70.5(7) 6 .
C71 C72 C73 77.2(16) . 5_656
C71 C72 C73 77.2(16) . 2_656
C73 C72 C73 113.4(18) 5_656 2_656
C71 C72 C74 111(2) . 5_656
C73 C72 C74 44.0(9) 5_656 5_656
C73 C72 C74 93.7(14) 2_656 5_656
C71 C72 C74 111(2) . 2_656
C73 C72 C74 93.7(14) 5_656 2_656
C73 C72 C74 44.0(9) 2_656 2_656
C74 C72 C74 56.0(14) 5_656 2_656
C73 C73 C74 81.9(14) 2_656 .
C73 C73 C72 122.9(10) 2_656 5_656
C74 C73 C72 88.5(16) . 5_656
C73 C73 C71 99.7(10) 2_656 5_656
C74 C73 C71 116.9(13) . 5_656
C72 C73 C71 38.4(11) 5_656 5_656
C73 C73 C74 54.4(10) 2_656 2_656
C74 C73 C74 130.5(12) . 2_656
C72 C73 C74 96.3(16) 5_656 2_656
C71 C73 C74 58.5(10) 5_656 2_656
C73 C73 C71 47.4(8) 2_656 .
C74 C73 C71 48.8(10) . .
C72 C73 C71 85.5(9) 5_656 .
C71 C73 C71 87.0(9) 5_656 .
C74 C73 C71 82.4(10) 2_656 .
C73 C74 C71 90.6(15) . .
C73 C74 C73 43.6(10) . 2_656
C71 C74 C73 57.7(9) . 2_656
C73 C74 C74 102.2(10) . 6
C71 C74 C74 54.3(8) . 6
C73 C74 C74 100.0(8) 2_656 6
C73 C74 C72 47.5(10) . 5_656
C71 C74 C72 87.0(12) . 5_656
C73 C74 C72 78.0(14) 2_656 5_656
C74 C74 C72 62.0(7) 6 5_656
C83 C81 C82 92.7(11) 5_657 2_657
C83 C81 C82 77.9(9) 5_657 .
C82 C81 C82 24.0(11) 2_657 .
C83 C81 C81 41.6(8) 5_657 6
C82 C81 C81 104.1(8) 2_657 6
C82 C81 C81 103.7(7) . 6
C82 C82 C81 81(4) 2_657 2_657
C82 C82 C81 75(4) 2_657 .
C81 C82 C81 142.9(13) 2_657 .
C82 C82 C83 102(3) 2_657 5_657
C81 C82 C83 117.4(10) 2_657 5_657
C81 C82 C83 44.7(8) . 5_657
C82 C82 C83 60(2) 2_657 .
C81 C82 C83 39.4(7) 2_657 .
C81 C82 C83 103.5(9) . .
C83 C82 C83 88.7(7) 5_657 .
C81 C83 C81 96.9(16) 2_657 5_657
C81 C83 C82 124.9(12) 2_657 5_657
C81 C83 C82 57.4(9) 5_657 5_657
C81 C83 C82 57.4(9) 2_657 2_657
C81 C83 C82 124.9(12) 5_657 2_657
C82 C83 C82 95.9(11) 5_657 2_657
C81 C83 C82 108.2(11) 2_657 6
C81 C83 C82 47.9(8) 5_657 6
C82 C83 C82 17.9(9) 5_657 6
C82 C83 C82 91.3(7) 2_657 6
C81 C83 C82 47.9(8) 2_657 .
C81 C83 C82 108.2(11) 5_657 .
C82 C83 C82 91.3(7) 5_657 .
C82 C83 C82 17.9(9) 2_657 .
C82 C83 C82 82.0(10) 6 .

loop_
_geom_bond_atom_site_label_1
_geom_bond_atom_site_label_2
_geom_bond_distance
_geom_bond_site_symmetry_2
P1 C1 1.778(9) .
P1 C41 1.827(3) .
P1 C31 1.830(3) .
P1 C8 1.936(8) 6
C1 C18 1.386(8) .
C1 C2 1.397(10) .
C2 C3 1.396(8) .
C3 C4 1.391(9) .
C4 C19 1.374(9) .
C5 C6 1.369(9) .
C5 C21 1.381(8) .
C6 C7 1.411(9) .
C7 C8 1.393(10) .
C8 C20 1.398(8) .
C8 P1 1.936(8) 6
C9 C20 1.512(7) .
C9 C18 1.530(7) .
C9 C12 1.557(5) .
C10 C21 1.494(8) .
C10 C19 1.518(6) .
C10 C11 1.563(6) .
C11 C16 1.503(9) .
C11 C12 1.568(5) .
C12 C13 1.533(5) .
C13 C17 1.526(6) .
C13 C14 1.538(7) .
C14 C15 1.559(5) .
C14 C17 2.022(8) 6
C15 C16 1.529(8) .
C16 C17 1.548(11) .
C17 C14 2.022(8) 6
C18 C19 1.408(10) .
C20 C21 1.438(10) .
C31 C32 1.381(3) .
C31 C36 1.387(3) .
C32 C33 1.376(4) .
C33 C34 1.371(4) .
C34 C35 1.368(4) .
C35 C36 1.383(4) .
C41 C42 1.388(4) .
C41 C46 1.388(4) .
C42 C43 1.390(5) .
C43 C44 1.357(5) .
C44 C45 1.355(5) .
C45 C46 1.392(4) .
C71 C72 0.94(2) .
C71 C73 1.478(13) 5_656
C71 C73 1.478(13) 2_656
C71 C74 1.49(2) 6
C71 C74 1.49(2) .
C71 C73 1.980(13) 6
C71 C73 1.980(13) .
C72 C73 1.367(14) 5_656
C72 C73 1.367(14) 2_656
C72 C74 1.85(3) 5_656
C72 C74 1.85(3) 2_656
C73 C73 1.093(15) 2_656
C73 C74 1.29(2) .
C73 C72 1.367(14) 5_656
C73 C71 1.478(13) 5_656
C73 C74 1.57(2) 2_656
C74 C73 1.57(2) 2_656
C74 C74 1.74(4) 6
C74 C72 1.85(3) 5_656
C81 C83 1.164(13) 5_657
C81 C82 1.36(2) 2_657
C81 C82 1.40(2) .
C81 C81 1.74(3) 6
C82 C82 0.58(3) 2_657
C82 C81 1.36(2) 2_657
C82 C83 1.620(14) 5_657
C82 C83 1.832(16) .
C83 C81 1.164(13) 2_657
C83 C81 1.164(13) 5_657
C83 C82 1.620(14) 5_657
C83 C82 1.620(14) 2_657
C83 C82 1.832(16) 6
